data_7020017
loop_
_publ_author_name
'Wu, Adam'
'Patrick, Brian O.'
'Chung, Enoch'
'James, Brian R.'

_publ_section_title
;
 Hydrogenolysis of \b-O-4 lignin model dimers by a ruthenium-xantphos
 catalyst.
;
_journal_issue 36
_journal_name_full 'Dalton transactions (Cambridge, England : 2003)'
_journal_page_first 11093
_journal_page_last 11106
_journal_paper_doi 10.1039/c2dt31065a
_journal_volume 41
_journal_year 2012
_chemical_formula_sum 'C47 H38 Cl2 O4 P2 Ru'
_chemical_formula_weight 900.68
_chemical_name_systematic
;
?
;
_space_group_IT_number 11
_symmetry_cell_setting monoclinic
_symmetry_space_group_name_Hall '-P 2yb'
_symmetry_space_group_name_H-M 'P 1 21/m 1'
_atom_sites_solution_hydrogens geom
_atom_sites_solution_primary direct
_atom_sites_solution_secondary difmap
_audit_creation_method SHELXL-97
_cell_angle_alpha 90.00
_cell_angle_beta 99.352(3)
_cell_angle_gamma 90.00
_cell_formula_units_Z 2
_cell_length_a 9.689(2)
_cell_length_b 14.871(3)
_cell_length_c 14.223(3)
_cell_measurement_reflns_used 9968
_cell_measurement_temperature 90.0(1)
_cell_measurement_theta_max 30.17
_cell_measurement_theta_min 2.37
_cell_volume 2022.1(7)
_computing_structure_refinement 'SHELXL-97 (Sheldrick, 2008)'
_diffrn_ambient_temperature 90.0(1)
_diffrn_measured_fraction_theta_full 0.997
_diffrn_measured_fraction_theta_max 0.997
_diffrn_measurement_device_type 'Bruker APEX DUO'
_diffrn_measurement_method 'area detector'
_diffrn_radiation_monochromator graphite
_diffrn_radiation_source 'fine-focus sealed tube'
_diffrn_radiation_type MoK\a
_diffrn_radiation_wavelength 0.71073
_diffrn_reflns_av_R_equivalents 0.0430
_diffrn_reflns_av_sigmaI/netI 0.0253
_diffrn_reflns_limit_h_max 13
_diffrn_reflns_limit_h_min -13
_diffrn_reflns_limit_k_max 20
_diffrn_reflns_limit_k_min 0
_diffrn_reflns_limit_l_max 20
_diffrn_reflns_limit_l_min 0
_diffrn_reflns_number 6130
_diffrn_reflns_theta_full 30.08
_diffrn_reflns_theta_max 30.08
_diffrn_reflns_theta_min 1.45
_exptl_absorpt_coefficient_mu 0.644
_exptl_absorpt_correction_T_max 0.950
_exptl_absorpt_correction_T_min 0.807
_exptl_absorpt_correction_type multi-scan
_exptl_crystal_colour blue
_exptl_crystal_density_diffrn 1.479
_exptl_crystal_density_method 'not measured'
_exptl_crystal_description irregular
_exptl_crystal_F_000 920
_exptl_crystal_size_max 0.22
_exptl_crystal_size_mid 0.10
_exptl_crystal_size_min 0.08
_refine_diff_density_max 1.034
_refine_diff_density_min -1.261
_refine_diff_density_rms 0.081
_refine_ls_extinction_method none
_refine_ls_goodness_of_fit_ref 1.042
_refine_ls_hydrogen_treatment mixed
_refine_ls_matrix_type full
_refine_ls_number_parameters 284
_refine_ls_number_reflns 6130
_refine_ls_number_restraints 1
_refine_ls_restrained_S_all 1.042
_refine_ls_R_factor_all 0.0363
_refine_ls_R_factor_gt 0.0313
_refine_ls_shift/su_max 0.001
_refine_ls_shift/su_mean 0.000
_refine_ls_structure_factor_coef Fsqd
_refine_ls_weighting_details 'calc w=1/[\s^2^(Fo^2^)+(0.0377P)^2^+2.3503P] where P=(Fo^2^+2Fc^2^)/3'
_refine_ls_weighting_scheme calc
_refine_ls_wR_factor_gt 0.0806
_refine_ls_wR_factor_ref 0.0831
_reflns_number_gt 5511
_reflns_number_total 6130
_reflns_threshold_expression >2\s(I)
_cod_data_source_file c2dt31065a.txt
_cod_data_source_block bj473
_cod_original_sg_symbol_H-M 'P 21/m'
_cod_database_code 7020017

loop_
_symmetry_equiv_pos_as_xyz
'x, y, z'
'-x, y+1/2, -z'
'-x, -y, -z'
'x, -y-1/2, z'

loop_
_atom_site_label
_atom_site_type_symbol
_atom_site_fract_x
_atom_site_fract_y
_atom_site_fract_z
_atom_site_U_iso_or_equiv
_atom_site_adp_type
_atom_site_occupancy
_atom_site_symmetry_multiplicity
_atom_site_calc_flag
_atom_site_refinement_flags
_atom_site_disorder_assembly
_atom_site_disorder_group
C1 C 0.45521(18) 0.02826(11) 0.19246(12) 0.0160(3) Uani 1 1 d . . .
C2 C 0.59205(19) 0.02584(12) 0.17415(13) 0.0198(3) Uani 1 1 d . . .
H2 H 0.6541 0.0741 0.1944 0.024 Uiso 1 1 calc R . .
C3 C 0.6383(2) -0.04715(13) 0.12619(14) 0.0240(4) Uani 1 1 d . . .
H3 H 0.7319 -0.0488 0.1143 0.029 Uiso 1 1 calc R . .
C4 C 0.5477(2) -0.11729(13) 0.09593(14) 0.0243(4) Uani 1 1 d . . .
H4 H 0.5786 -0.1662 0.0617 0.029 Uiso 1 1 calc R . .
C5 C 0.4123(2) -0.11610(13) 0.11548(14) 0.0242(4) Uani 1 1 d . . .
H5 H 0.3512 -0.1650 0.0959 0.029 Uiso 1 1 calc R . .
C6 C 0.3656(2) -0.04403(13) 0.16338(13) 0.0213(3) Uani 1 1 d . . .
H6 H 0.2726 -0.0436 0.1766 0.026 Uiso 1 1 calc R . .
C7 C 0.21001(17) 0.13111(12) 0.18680(12) 0.0166(3) Uani 1 1 d . . .
C8 C 0.1820(2) 0.12713(18) 0.08726(14) 0.0325(5) Uani 1 1 d . . .
H8 H 0.2574 0.1268 0.0521 0.039 Uiso 1 1 calc R . .
C9 C 0.0458(2) 0.12370(19) 0.03948(15) 0.0349(5) Uani 1 1 d . . .
H9 H 0.0283 0.1201 -0.0281 0.042 Uiso 1 1 calc R . .
C10 C -0.0647(2) 0.12554(15) 0.08953(15) 0.0282(4) Uani 1 1 d . . .
H10 H -0.1581 0.1225 0.0568 0.034 Uiso 1 1 calc R . .
C11 C -0.0384(2) 0.1319(2) 0.18754(16) 0.0376(6) Uani 1 1 d . . .
H11 H -0.1143 0.1345 0.2222 0.045 Uiso 1 1 calc R . .
C12 C 0.0989(2) 0.13453(17) 0.23634(14) 0.0292(5) Uani 1 1 d . . .
H12 H 0.1159 0.1387 0.3039 0.035 Uiso 1 1 calc R . .
C13 C 0.42005(17) 0.17070(12) 0.43650(12) 0.0153(3) Uani 1 1 d . . .
C14 C 0.38079(17) 0.10347(12) 0.37002(12) 0.0157(3) Uani 1 1 d . . .
C15 C 0.33193(19) 0.02302(12) 0.40414(13) 0.0201(3) Uani 1 1 d . . .
H15 H 0.3042 -0.0252 0.3615 0.024 Uiso 1 1 calc R . .
C16 C 0.32408(19) 0.01387(14) 0.50029(14) 0.0235(4) Uani 1 1 d . . .
H16 H 0.2944 -0.0416 0.5234 0.028 Uiso 1 1 calc R . .
C17 C 0.35916(19) 0.08518(14) 0.56350(13) 0.0227(4) Uani 1 1 d . . .
H17 H 0.3502 0.0781 0.6286 0.027 Uiso 1 1 calc R . .
C18 C 0.40724(18) 0.16677(13) 0.53252(12) 0.0186(3) Uani 1 1 d . . .
C19 C 0.4485(3) 0.2500 0.59381(17) 0.0219(5) Uani 1 2 d S . .
C20 C 0.6094(3) 0.2500 0.6244(2) 0.0294(6) Uani 1 2 d S . .
C21 C 0.3768(3) 0.2500 0.68229(19) 0.0330(7) Uani 1 2 d S . .
H21A H 0.4047 0.3038 0.7204 0.049 Uiso 0.50 1 calc PR . .
H21B H 0.4048 0.1962 0.7205 0.049 Uiso 0.50 1 calc PR . .
H21C H 0.2751 0.2500 0.6625 0.049 Uiso 1 2 calc SR . .
C22 C 0.5811(2) 0.2500 0.14611(17) 0.0152(4) Uani 1 2 d S . .
C23 C 0.79855(17) 0.29762(12) 0.38147(11) 0.0163(3) Uani 1 1 d . . .
C24 C 0.91281(18) 0.34380(14) 0.43140(13) 0.0213(3) Uani 1 1 d . . .
H24 H 0.9137 0.4077 0.4311 0.026 Uiso 1 1 calc R . .
C25 C 1.02612(19) 0.29658(15) 0.48193(14) 0.0266(4) Uani 1 1 d . . .
H25 H 1.1032 0.3285 0.5163 0.032 Uiso 1 1 calc R . .
C26 C 0.0254(6) 0.7843(5) 0.2858(4) 0.0570(17) Uani 0.50 1 d PD A -1
H26A H 0.0914 0.7732 0.3454 0.068 Uiso 0.50 1 calc PR A -1
H26B H -0.0664 0.7584 0.2929 0.068 Uiso 0.50 1 calc PR A -1
O1 O 0.47641(18) 0.2500 0.40494(11) 0.0141(3) Uani 1 2 d S . .
O2 O 0.6067(2) 0.2500 0.06953(13) 0.0226(4) Uani 1 2 d S . .
O3 O 0.68952(12) 0.34107(8) 0.33062(8) 0.0158(2) Uani 1 1 d . . .
P1 P 0.39156(4) 0.12911(3) 0.24549(3) 0.01316(9) Uani 1 1 d . . .
Cl1 Cl 0.0866(2) 0.7338(5) 0.19125(11) 0.114(2) Uani 0.50 1 d PD A -1
Cl2 Cl 0.00850(17) 0.89950(14) 0.26499(12) 0.0616(4) Uani 0.50 1 d P A -1
Ru1 Ru 0.541692(18) 0.2500 0.266417(12) 0.01125(5) Uani 1 2 d S . .
H20A H 0.659(4) 0.2500 0.566(3) 0.034(10) Uiso 1 2 d S . .
H20B H 0.635(3) 0.1979(18) 0.6638(18) 0.032(7) Uiso 1 1 d . . .

loop_
_atom_site_aniso_label
_atom_site_aniso_U_11
_atom_site_aniso_U_22
_atom_site_aniso_U_33
_atom_site_aniso_U_23
_atom_site_aniso_U_13
_atom_site_aniso_U_12
C1 0.0180(7) 0.0154(7) 0.0145(7) -0.0016(6) 0.0025(6) 0.0007(6)
C2 0.0190(8) 0.0192(8) 0.0216(8) -0.0040(6) 0.0043(6) -0.0011(6)
C3 0.0241(9) 0.0233(9) 0.0264(9) -0.0049(7) 0.0096(7) 0.0016(7)
C4 0.0324(10) 0.0198(8) 0.0220(8) -0.0057(7) 0.0087(7) 0.0007(7)
C5 0.0305(10) 0.0189(8) 0.0232(9) -0.0048(7) 0.0038(7) -0.0051(7)
C6 0.0219(8) 0.0200(8) 0.0219(8) -0.0022(7) 0.0033(7) -0.0040(7)
C7 0.0141(7) 0.0168(7) 0.0179(7) -0.0002(6) -0.0005(6) -0.0009(6)
C8 0.0191(9) 0.0605(15) 0.0175(9) 0.0078(9) 0.0017(7) -0.0029(9)
C9 0.0243(10) 0.0582(15) 0.0193(9) 0.0041(9) -0.0045(7) -0.0010(10)
C10 0.0157(8) 0.0352(11) 0.0307(10) -0.0047(8) -0.0053(7) -0.0001(7)
C11 0.0139(8) 0.0693(17) 0.0291(10) -0.0169(11) 0.0019(7) 0.0004(9)
C12 0.0154(8) 0.0512(13) 0.0205(9) -0.0122(9) 0.0017(7) -0.0002(8)
C13 0.0132(7) 0.0183(7) 0.0141(7) 0.0040(6) 0.0013(5) 0.0010(6)
C14 0.0135(7) 0.0180(8) 0.0156(7) 0.0027(6) 0.0022(6) 0.0018(6)
C15 0.0191(8) 0.0177(8) 0.0238(8) 0.0042(7) 0.0042(6) 0.0009(6)
C16 0.0197(8) 0.0242(9) 0.0279(9) 0.0114(7) 0.0077(7) 0.0026(7)
C17 0.0196(8) 0.0315(10) 0.0173(8) 0.0110(7) 0.0038(6) 0.0047(7)
C18 0.0149(7) 0.0281(9) 0.0123(7) 0.0035(6) 0.0004(6) 0.0028(6)
C19 0.0204(12) 0.0330(14) 0.0112(10) 0.000 -0.0009(9) 0.000
C20 0.0238(13) 0.0392(17) 0.0217(13) 0.000 -0.0070(10) 0.000
C21 0.0346(16) 0.0512(19) 0.0130(12) 0.000 0.0035(11) 0.000
C22 0.0120(10) 0.0162(10) 0.0169(10) 0.000 0.0007(8) 0.000
C23 0.0136(7) 0.0220(8) 0.0133(7) -0.0005(6) 0.0022(5) -0.0001(6)
C24 0.0165(8) 0.0266(9) 0.0202(8) -0.0036(7) 0.0012(6) -0.0037(7)
C25 0.0151(8) 0.0401(11) 0.0229(9) -0.0027(8) -0.0019(6) -0.0035(8)
C26 0.043(3) 0.080(5) 0.053(3) 0.001(3) 0.021(2) -0.003(3)
O1 0.0159(8) 0.0154(8) 0.0111(7) 0.000 0.0024(6) 0.000
O2 0.0261(10) 0.0272(10) 0.0156(8) 0.000 0.0070(7) 0.000
O3 0.0127(5) 0.0169(6) 0.0169(5) -0.0006(4) -0.0006(4) -0.0018(4)
P1 0.01205(18) 0.01459(19) 0.01265(18) -0.00047(14) 0.00143(14) -0.00035(14)
Cl1 0.0713(10) 0.222(6) 0.0442(7) -0.049(2) -0.0074(7) 0.044(2)
Cl2 0.0494(8) 0.0757(11) 0.0569(9) 0.0049(8) 0.0002(7) -0.0020(8)
Ru1 0.01022(8) 0.01340(9) 0.00991(8) 0.000 0.00099(6) 0.000

loop_
_atom_type_symbol
_atom_type_description
_atom_type_scat_dispersion_real
_atom_type_scat_dispersion_imag
_atom_type_scat_source
C C 0.0033 0.0016 'International Tables Vol C Tables 4.2.6.8 and 6.1.1.4'
H H 0.0000 0.0000 'International Tables Vol C Tables 4.2.6.8 and 6.1.1.4'
O O 0.0106 0.0060 'International Tables Vol C Tables 4.2.6.8 and 6.1.1.4'
P P 0.1023 0.0942 'International Tables Vol C Tables 4.2.6.8 and 6.1.1.4'
Cl Cl 0.1484 0.1585 'International Tables Vol C Tables 4.2.6.8 and 6.1.1.4'
Ru Ru -1.2594 0.8363 'International Tables Vol C Tables 4.2.6.8 and 6.1.1.4'

loop_
_geom_angle_atom_site_label_1
_geom_angle_atom_site_label_2
_geom_angle_atom_site_label_3
_geom_angle
_geom_angle_site_symmetry_1
_geom_angle_site_symmetry_3
C2 C1 C6 119.21(16) . .
C2 C1 P1 119.55(13) . .
C6 C1 P1 121.07(13) . .
C1 C2 C3 120.20(17) . .
C1 C2 H2 119.9 . .
C3 C2 H2 119.9 . .
C4 C3 C2 120.04(18) . .
C4 C3 H3 120.0 . .
C2 C3 H3 120.0 . .
C5 C4 C3 120.04(17) . .
C5 C4 H4 120.0 . .
C3 C4 H4 120.0 . .
C4 C5 C6 120.32(18) . .
C4 C5 H5 119.8 . .
C6 C5 H5 119.8 . .
C5 C6 C1 120.16(17) . .
C5 C6 H6 119.9 . .
C1 C6 H6 119.9 . .
C12 C7 C8 118.65(17) . .
C12 C7 P1 122.83(14) . .
C8 C7 P1 118.51(14) . .
C9 C8 C7 120.73(19) . .
C9 C8 H8 119.6 . .
C7 C8 H8 119.6 . .
C10 C9 C8 120.28(19) . .
C10 C9 H9 119.9 . .
C8 C9 H9 119.9 . .
C9 C10 C11 119.48(18) . .
C9 C10 H10 120.3 . .
C11 C10 H10 120.3 . .
C10 C11 C12 120.55(19) . .
C10 C11 H11 119.7 . .
C12 C11 H11 119.7 . .
C7 C12 C11 120.26(18) . .
C7 C12 H12 119.9 . .
C11 C12 H12 119.9 . .
C14 C13 C18 125.48(16) . .
C14 C13 O1 117.76(15) . .
C18 C13 O1 116.76(16) . .
C13 C14 C15 116.74(16) . .
C13 C14 P1 117.20(13) . .
C15 C14 P1 126.02(14) . .
C16 C15 C14 120.01(18) . .
C16 C15 H15 120.0 . .
C14 C15 H15 120.0 . .
C15 C16 C17 120.88(17) . .
C15 C16 H16 119.6 . .
C17 C16 H16 119.6 . .
C16 C17 C18 121.03(17) . .
C16 C17 H17 119.5 . .
C18 C17 H17 119.5 . .
C13 C18 C17 115.69(17) . .
C13 C18 C19 117.93(17) . .
C17 C18 C19 126.37(17) . .
C18 C19 C18 108.1(2) . 4_565
C18 C19 C21 110.89(15) . .
C18 C19 C21 110.89(15) 4_565 .
C18 C19 C20 108.56(15) . .
C18 C19 C20 108.56(15) 4_565 .
C21 C19 C20 109.8(2) . .
C19 C20 H20A 111(2) . .
C19 C20 H20B 108.4(16) . .
H20A C20 H20B 111.0(19) . .
C19 C21 H21A 109.5 . .
C19 C21 H21B 109.5 . .
H21A C21 H21B 109.5 . .
C19 C21 H21C 109.5 . .
H21A C21 H21C 109.5 . .
H21B C21 H21C 109.5 . .
O2 C22 Ru1 179.8(2) . .
O3 C23 C24 121.75(16) . .
O3 C23 C23 118.72(9) . 4_565
C24 C23 C23 119.49(11) . 4_565
C23 C24 C25 120.39(18) . .
C23 C24 H24 119.8 . .
C25 C24 H24 119.8 . .
C25 C25 C24 120.12(12) 4_565 .
C25 C25 H25 119.9 4_565 .
C24 C25 H25 119.9 . .
Cl1 C26 Cl2 109.3(4) . .
Cl1 C26 H26A 109.8 . .
Cl2 C26 H26A 109.8 . .
Cl1 C26 H26B 109.8 . .
Cl2 C26 H26B 109.8 . .
H26A C26 H26B 108.3 . .
C13 O1 C13 114.32(18) 4_565 .
C13 O1 Ru1 118.52(9) 4_565 .
C13 O1 Ru1 118.52(9) . .
C23 O3 Ru1 110.44(10) . .
C7 P1 C1 100.93(8) . .
C7 P1 C14 104.13(8) . .
C1 P1 C14 107.69(8) . .
C7 P1 Ru1 126.15(6) . .
C1 P1 Ru1 116.44(6) . .
C14 P1 Ru1 99.89(6) . .
C22 Ru1 O3 100.33(6) . .
C22 Ru1 O3 100.33(6) . 4_565
O3 Ru1 O3 81.62(7) . 4_565
C22 Ru1 O1 175.24(8) . .
O3 Ru1 O1 83.24(5) . .
O3 Ru1 O1 83.24(5) 4_565 .
C22 Ru1 P1 95.95(5) . .
O3 Ru1 P1 160.85(4) . .
O3 Ru1 P1 85.61(4) 4_565 .
O1 Ru1 P1 81.12(3) . .
C22 Ru1 P1 95.95(5) . 4_565
O3 Ru1 P1 85.61(4) . 4_565
O3 Ru1 P1 160.85(4) 4_565 4_565
O1 Ru1 P1 81.12(3) . 4_565
P1 Ru1 P1 102.74(3) . 4_565

loop_
_geom_bond_atom_site_label_1
_geom_bond_atom_site_label_2
_geom_bond_distance
_geom_bond_site_symmetry_2
C1 C2 1.392(2) .
C1 C6 1.401(2) .
C1 P1 1.8301(17) .
C2 C3 1.394(3) .
C2 H2 0.9500 .
C3 C4 1.386(3) .
C3 H3 0.9500 .
C4 C5 1.385(3) .
C4 H4 0.9500 .
C5 C6 1.385(3) .
C5 H5 0.9500 .
C6 H6 0.9500 .
C7 C12 1.380(3) .
C7 C8 1.399(3) .
C7 P1 1.8206(17) .
C8 C9 1.384(3) .
C8 H8 0.9500 .
C9 C10 1.378(3) .
C9 H9 0.9500 .
C10 C11 1.379(3) .
C10 H10 0.9500 .
C11 C12 1.398(3) .
C11 H11 0.9500 .
C12 H12 0.9500 .
C13 C14 1.386(2) .
C13 C18 1.392(2) .
C13 O1 1.4035(19) .
C14 C15 1.402(2) .
C14 P1 1.8312(17) .
C15 C16 1.389(3) .
C15 H15 0.9500 .
C16 C17 1.396(3) .
C16 H16 0.9500 .
C17 C18 1.397(3) .
C17 H17 0.9500 .
C18 C19 1.529(2) .
C19 C18 1.529(2) 4_565
C19 C21 1.533(4) .
C19 C20 1.549(4) .
C20 H20A 1.02(4) .
C20 H20B 0.96(3) .
C21 H21A 0.9800 .
C21 H21B 0.9800 .
C21 H21C 0.9800 .
C22 O2 1.156(3) .
C22 Ru1 1.813(2) .
C23 O3 1.345(2) .
C23 C24 1.395(2) .
C23 C23 1.416(4) 4_565
C24 C25 1.399(3) .
C24 H24 0.9500 .
C25 C25 1.385(5) 4_565
C25 H25 0.9500 .
C26 Cl1 1.727(6) .
C26 Cl2 1.741(7) .
C26 H26A 0.9900 .
C26 H26B 0.9900 .
O1 C13 1.4035(19) 4_565
O1 Ru1 2.1649(17) .
O3 Ru1 2.0723(12) .
P1 Ru1 2.3013(5) .
Ru1 O3 2.0723(12) 4_565
Ru1 P1 2.3013(5) 4_565

loop_
_geom_torsion_atom_site_label_1
_geom_torsion_atom_site_label_2
_geom_torsion_atom_site_label_3
_geom_torsion_atom_site_label_4
_geom_torsion
_geom_torsion_site_symmetry_1
_geom_torsion_site_symmetry_4
C6 C1 C2 C3 0.9(3) . .
P1 C1 C2 C3 -174.34(15) . .
C1 C2 C3 C4 0.5(3) . .
C2 C3 C4 C5 -1.7(3) . .
C3 C4 C5 C6 1.5(3) . .
C4 C5 C6 C1 0.0(3) . .
C2 C1 C6 C5 -1.2(3) . .
P1 C1 C6 C5 174.03(14) . .
C12 C7 C8 C9 -2.1(4) . .
P1 C7 C8 C9 176.6(2) . .
C7 C8 C9 C10 1.0(4) . .
C8 C9 C10 C11 0.8(4) . .
C9 C10 C11 C12 -1.3(4) . .
C8 C7 C12 C11 1.5(3) . .
P1 C7 C12 C11 -177.14(19) . .
C10 C11 C12 C7 0.2(4) . .
C18 C13 C14 C15 -4.0(3) . .
O1 C13 C14 C15 176.62(15) . .
C18 C13 C14 P1 173.92(14) . .
O1 C13 C14 P1 -5.5(2) . .
C13 C14 C15 C16 0.3(2) . .
P1 C14 C15 C16 -177.37(14) . .
C14 C15 C16 C17 2.5(3) . .
C15 C16 C17 C18 -2.0(3) . .
C14 C13 C18 C17 4.5(3) . .
O1 C13 C18 C17 -176.14(15) . .
C14 C13 C18 C19 -176.50(18) . .
O1 C13 C18 C19 2.9(2) . .
C16 C17 C18 C13 -1.3(3) . .
C16 C17 C18 C19 179.73(19) . .
C13 C18 C19 C18 35.7(3) . 4_565
C17 C18 C19 C18 -145.32(15) . 4_565
C13 C18 C19 C21 157.48(18) . .
C17 C18 C19 C21 -23.6(3) . .
C13 C18 C19 C20 -81.8(2) . .
C17 C18 C19 C20 97.1(2) . .
O3 C23 C24 C25 -178.55(16) . .
C23 C23 C24 C25 -0.6(2) 4_565 .
C23 C24 C25 C25 0.6(2) . 4_565
C14 C13 O1 C13 133.44(14) . 4_565
C18 C13 O1 C13 -46.0(2) . 4_565
C14 C13 O1 Ru1 -13.9(2) . .
C18 C13 O1 Ru1 166.65(12) . .
C24 C23 O3 Ru1 179.72(13) . .
C23 C23 O3 Ru1 1.77(11) 4_565 .
C12 C7 P1 C1 125.65(18) . .
C8 C7 P1 C1 -52.98(18) . .
C12 C7 P1 C14 14.07(19) . .
C8 C7 P1 C14 -164.57(17) . .
C12 C7 P1 Ru1 -99.71(17) . .
C8 C7 P1 Ru1 81.65(18) . .
C2 C1 P1 C7 144.98(14) . .
C6 C1 P1 C7 -30.21(16) . .
C2 C1 P1 C14 -106.20(15) . .
C6 C1 P1 C14 78.61(16) . .
C2 C1 P1 Ru1 4.90(16) . .
C6 C1 P1 Ru1 -170.29(12) . .
C13 C14 P1 C7 -112.27(14) . .
C15 C14 P1 C7 65.41(17) . .
C13 C14 P1 C1 141.13(13) . .
C15 C14 P1 C1 -41.18(17) . .
C13 C14 P1 Ru1 19.13(14) . .
C15 C14 P1 Ru1 -163.19(14) . .
O2 C22 Ru1 O3 41.63(8) . .
O2 C22 Ru1 O3 -41.63(10) . 4_565
O2 C22 Ru1 O1 180.00(8) . .
O2 C22 Ru1 P1 -128.24(9) . .
O2 C22 Ru1 P1 128.24(8) . 4_565
C23 O3 Ru1 C22 -101.10(11) . .
C23 O3 Ru1 O3 -2.05(12) . 4_565
C23 O3 Ru1 O1 82.08(10) . .
C23 O3 Ru1 P1 46.67(17) . .
C23 O3 Ru1 P1 163.64(10) . 4_565
C13 O1 Ru1 C22 -72.98(12) 4_565 .
C13 O1 Ru1 C22 72.98(12) . .
C13 O1 Ru1 O3 65.86(12) 4_565 .
C13 O1 Ru1 O3 -148.17(13) . .
C13 O1 Ru1 O3 148.17(13) 4_565 4_565
C13 O1 Ru1 O3 -65.86(12) . 4_565
C13 O1 Ru1 P1 -125.23(13) 4_565 .
C13 O1 Ru1 P1 20.73(12) . .
C13 O1 Ru1 P1 -20.73(12) 4_565 4_565
C13 O1 Ru1 P1 125.23(13) . 4_565
C7 P1 Ru1 C22 -78.67(9) . .
C1 P1 Ru1 C22 50.05(8) . .
C14 P1 Ru1 C22 165.59(8) . .
C7 P1 Ru1 O3 133.17(13) . .
C1 P1 Ru1 O3 -98.12(13) . .
C14 P1 Ru1 O3 17.43(13) . .
C7 P1 Ru1 O3 -178.62(8) . 4_565
C1 P1 Ru1 O3 -49.91(7) . 4_565
C14 P1 Ru1 O3 65.64(6) . 4_565
C7 P1 Ru1 O1 97.55(8) . .
C1 P1 Ru1 O1 -133.74(7) . .
C14 P1 Ru1 O1 -18.19(6) . .
C7 P1 Ru1 P1 18.82(8) . 4_565
C1 P1 Ru1 P1 147.54(6) . 4_565
C14 P1 Ru1 P1 -96.92(6) . 4_565
